data_2224686
loop_
_publ_author_name
'Goto, Kei'
'Fukushima, Akihiro'
'Kawashima, Takayuki'

_publ_section_title 6-(1-Methylethyl)-12-phenyl-5,6,7,12-tetrahydrodibenz[<i>c</i>,<i>f</i>][1,5]azasilocine
_journal_coeditor_code IS2498
_journal_issue 1
_journal_name_full 'Acta Crystallographica Section E'
_journal_page_first o20
_journal_paper_doi 10.1107/S1600536809050909
_journal_volume 66
_journal_year 2010
_chemical_formula_iupac 'C23 H25 N Si'
_chemical_formula_moiety 'C23 H25 N Si'
_chemical_formula_sum 'C23 H25 N Si'
_chemical_formula_weight 343.53
_chemical_name_systematic
;
6-(1-Methylethyl)-12-phenyl-5,6,7,12-
tetrahydrodibenz[<i>c</i>,<i>f</i>][1,5]azasilocine
;
_space_group_IT_number 14
_symmetry_cell_setting monoclinic
_symmetry_space_group_name_Hall '-P 2ybc'
_symmetry_space_group_name_H-M 'P 1 21/c 1'
_atom_sites_solution_hydrogens geom
_atom_sites_solution_primary direct
_atom_sites_solution_secondary difmap
_audit_creation_method SHELXL-97
_cell_angle_alpha 90.00
_cell_angle_beta 92.745(3)
_cell_angle_gamma 90.00
_cell_formula_units_Z 4
_cell_length_a 9.756(7)
_cell_length_b 10.269(7)
_cell_length_c 18.912(12)
_cell_measurement_temperature 120(2)
_cell_measurement_theta_max 24.99
_cell_measurement_theta_min 3.04
_cell_volume 1893(2)
_computing_cell_refinement 'CrystalClear (Rigaku, 2004)'
_computing_data_collection 'CrystalClear (Rigaku, 2004)'
_computing_data_reduction 'CrystalClear (Rigaku, 2004)'
_computing_molecular_graphics 'ORTEPIII (Burnett & Johnson, 1996)'
_computing_publication_material 'yadokari-XG (Wakita, 2005)'
_computing_structure_refinement 'SHELXL97 (Sheldrick, 2008)'
_computing_structure_solution 'SHELXS97 (Sheldrick, 2008)'
_diffrn_ambient_temperature 120(2)
_diffrn_measured_fraction_theta_full 0.984
_diffrn_measured_fraction_theta_max 0.984
_diffrn_measurement_device_type 'Rigaku Mercury CCD'
_diffrn_measurement_method '\w scans'
_diffrn_radiation_monochromator graphite
_diffrn_radiation_source 'fine-focus sealed tube'
_diffrn_radiation_type MoK\a
_diffrn_radiation_wavelength 0.71070
_diffrn_reflns_av_R_equivalents 0.0285
_diffrn_reflns_av_sigmaI/netI 0.0284
_diffrn_reflns_limit_h_max 11
_diffrn_reflns_limit_h_min -11
_diffrn_reflns_limit_k_max 9
_diffrn_reflns_limit_k_min -12
_diffrn_reflns_limit_l_max 21
_diffrn_reflns_limit_l_min -21
_diffrn_reflns_number 11962
_diffrn_reflns_theta_full 24.99
_diffrn_reflns_theta_max 24.99
_diffrn_reflns_theta_min 3.04
_exptl_absorpt_coefficient_mu 0.129
_exptl_absorpt_correction_T_max 0.9872
_exptl_absorpt_correction_T_min 0.9747
_exptl_absorpt_correction_type multi-scan
_exptl_absorpt_process_details
;
(<i>REQAB</i>; Jacobson, 1998)
;
_exptl_crystal_colour colourless
_exptl_crystal_density_diffrn 1.206
_exptl_crystal_density_method 'not measured'
_exptl_crystal_description block
_exptl_crystal_F_000 736
_exptl_crystal_size_max 0.20
_exptl_crystal_size_mid 0.20
_exptl_crystal_size_min 0.10
_refine_diff_density_max 0.300
_refine_diff_density_min -0.303
_refine_ls_extinction_method none
_refine_ls_goodness_of_fit_ref 1.083
_refine_ls_hydrogen_treatment mixed
_refine_ls_matrix_type full
_refine_ls_number_parameters 232
_refine_ls_number_reflns 3278
_refine_ls_number_restraints 0
_refine_ls_restrained_S_all 1.083
_refine_ls_R_factor_all 0.0502
_refine_ls_R_factor_gt 0.0411
_refine_ls_shift/su_max 0.000
_refine_ls_shift/su_mean 0.000
_refine_ls_structure_factor_coef Fsqd
_refine_ls_weighting_details 'calc w=1/[\s^2^(Fo^2^)+(0.0402P)^2^+1.0221P] where P=(Fo^2^+2Fc^2^)/3'
_refine_ls_weighting_scheme calc
_refine_ls_wR_factor_gt 0.0941
_refine_ls_wR_factor_ref 0.1002
_reflns_number_gt 2798
_reflns_number_total 3278
_reflns_threshold_expression I>2\s(I)
_cod_data_source_file is2498.cif
_cod_data_source_block I
_cod_original_sg_symbol_H-M 'P 21/c'
_cod_database_code 2224686
_cod_database_fobs_code 2224686

loop_
_symmetry_equiv_pos_as_xyz
'x, y, z'
'-x, y+1/2, -z+1/2'
'-x, -y, -z'
'x, -y-1/2, z-1/2'

loop_
_atom_site_type_symbol
_atom_site_label
_atom_site_fract_x
_atom_site_fract_y
_atom_site_fract_z
_atom_site_U_iso_or_equiv
_atom_site_adp_type
_atom_site_calc_flag
_atom_site_refinement_flags
_atom_site_occupancy
_atom_site_disorder_assembly
_atom_site_disorder_group
Si Si1 0.10808(5) 0.12541(5) 0.18691(3) 0.02030(15) Uani d . 1 . .
H H1 0.0293(18) 0.0512(18) 0.2351(9) 0.023(5) Uiso d . 1 . .
C C1 0.14424(17) -0.00037(17) 0.11833(9) 0.0204(4) Uani d . 1 . .
C C2 0.17207(17) 0.03310(17) 0.04842(9) 0.0210(4) Uani d . 1 . .
C C3 0.19436(18) -0.06347(19) -0.00083(10) 0.0260(4) Uani d . 1 . .
H H2 0.2108 -0.0400 -0.0483 0.031 Uiso calc R 1 . .
C C4 0.19306(18) -0.19363(19) 0.01801(11) 0.0286(4) Uani d . 1 . .
H H3 0.2105 -0.2589 -0.0160 0.034 Uiso calc R 1 . .
C C5 0.16617(19) -0.22838(18) 0.08669(11) 0.0297(5) Uani d . 1 . .
H H4 0.1659 -0.3175 0.1001 0.036 Uiso calc R 1 . .
C C6 0.13964(18) -0.13231(17) 0.13580(10) 0.0239(4) Uani d . 1 . .
H H5 0.1179 -0.1569 0.1824 0.029 Uiso calc R 1 . .
C C7 -0.01585(18) 0.25743(17) 0.15815(9) 0.0213(4) Uani d . 1 . .
C C8 0.02098(18) 0.36529(17) 0.11797(9) 0.0216(4) Uani d . 1 . .
C C9 -0.07488(19) 0.46221(18) 0.10020(10) 0.0263(4) Uani d . 1 . .
H H6 -0.0488 0.5345 0.0725 0.032 Uiso calc R 1 . .
C C10 -0.20760(19) 0.4539(2) 0.12252(10) 0.0305(5) Uani d . 1 . .
H H7 -0.2716 0.5213 0.1113 0.037 Uiso calc R 1 . .
C C11 -0.24688(19) 0.3469(2) 0.16127(10) 0.0311(5) Uani d . 1 . .
H H8 -0.3385 0.3398 0.1758 0.037 Uiso calc R 1 . .
C C12 -0.15189(18) 0.25012(19) 0.17883(9) 0.0256(4) Uani d . 1 . .
H H9 -0.1797 0.1771 0.2055 0.031 Uiso calc R 1 . .
C C13 0.17620(17) 0.17561(17) 0.02855(9) 0.0223(4) Uani d . 1 . .
H H10 0.2334 0.1872 -0.0128 0.027 Uiso calc R 1 . .
H H11 0.0823 0.2062 0.0153 0.027 Uiso calc R 1 . .
C C14 0.16617(18) 0.37943(17) 0.09530(10) 0.0230(4) Uani d . 1 . .
H H12 0.1655 0.4257 0.0494 0.028 Uiso calc R 1 . .
H H13 0.2192 0.4327 0.1306 0.028 Uiso calc R 1 . .
N N1 0.23330(14) 0.25313(14) 0.08823(7) 0.0196(3) Uani d . 1 . .
C C15 0.38542(17) 0.26790(18) 0.08917(10) 0.0231(4) Uani d . 1 . .
H H14 0.4150 0.3025 0.1369 0.028 Uiso calc R 1 . .
C C16 0.45915(18) 0.13896(18) 0.08041(10) 0.0267(4) Uani d . 1 . .
H H15 0.4229 0.0745 0.1128 0.040 Uiso calc R 1 . .
H H16 0.5576 0.1508 0.0912 0.040 Uiso calc R 1 . .
H H17 0.4445 0.1084 0.0315 0.040 Uiso calc R 1 . .
C C17 0.4350(2) 0.3648(2) 0.03466(11) 0.0331(5) Uani d . 1 . .
H H18 0.4060 0.3354 -0.0130 0.050 Uiso calc R 1 . .
H H19 0.5353 0.3705 0.0387 0.050 Uiso calc R 1 . .
H H20 0.3954 0.4507 0.0434 0.050 Uiso calc R 1 . .
C C18 0.25657(18) 0.18885(17) 0.24348(9) 0.0210(4) Uani d . 1 . .
C C19 0.37831(18) 0.11897(18) 0.25521(9) 0.0253(4) Uani d . 1 . .
H H21 0.3880 0.0367 0.2330 0.030 Uiso calc R 1 . .
C C20 0.48570(19) 0.1670(2) 0.29869(10) 0.0317(5) Uani d . 1 . .
H H22 0.5678 0.1178 0.3056 0.038 Uiso calc R 1 . .
C C21 0.4733(2) 0.2858(2) 0.33186(11) 0.0361(5) Uani d . 1 . .
H H23 0.5466 0.3186 0.3616 0.043 Uiso calc R 1 . .
C C22 0.3540(2) 0.3568(2) 0.32163(11) 0.0356(5) Uani d . 1 . .
H H24 0.3448 0.4386 0.3444 0.043 Uiso calc R 1 . .
C C23 0.24691(19) 0.30841(19) 0.27785(10) 0.0281(4) Uani d . 1 . .
H H25 0.1652 0.3581 0.2712 0.034 Uiso calc R 1 . .

loop_
_atom_site_aniso_label
_atom_site_aniso_U_11
_atom_site_aniso_U_22
_atom_site_aniso_U_33
_atom_site_aniso_U_12
_atom_site_aniso_U_13
_atom_site_aniso_U_23
Si1 0.0192(3) 0.0210(3) 0.0206(3) -0.0018(2) -0.00047(19) -0.0006(2)
C1 0.0149(8) 0.0215(9) 0.0243(10) -0.0014(7) -0.0028(7) -0.0001(8)
C2 0.0130(8) 0.0251(10) 0.0246(10) -0.0005(7) -0.0015(7) -0.0029(8)
C3 0.0195(9) 0.0328(11) 0.0256(10) -0.0031(8) -0.0001(7) -0.0060(8)
C4 0.0201(9) 0.0293(10) 0.0361(12) -0.0003(8) -0.0025(8) -0.0141(9)
C5 0.0238(10) 0.0184(9) 0.0460(13) -0.0011(8) -0.0079(9) -0.0037(9)
C6 0.0212(9) 0.0233(10) 0.0268(10) -0.0031(7) -0.0044(7) 0.0023(8)
C7 0.0201(9) 0.0248(9) 0.0189(9) -0.0010(7) -0.0019(7) -0.0079(8)
C8 0.0215(9) 0.0220(9) 0.0207(9) 0.0015(7) -0.0046(7) -0.0063(8)
C9 0.0290(10) 0.0235(10) 0.0256(10) 0.0036(8) -0.0055(8) -0.0070(8)
C10 0.0255(10) 0.0353(11) 0.0297(11) 0.0100(9) -0.0081(8) -0.0127(9)
C11 0.0179(9) 0.0450(12) 0.0300(11) 0.0035(9) -0.0020(8) -0.0149(10)
C12 0.0238(10) 0.0327(11) 0.0203(10) -0.0022(8) 0.0007(7) -0.0094(8)
C13 0.0188(9) 0.0274(10) 0.0206(10) -0.0002(7) 0.0007(7) 0.0020(8)
C14 0.0234(9) 0.0183(9) 0.0272(10) -0.0002(7) -0.0011(7) 0.0025(8)
N1 0.0165(7) 0.0190(8) 0.0232(8) -0.0006(6) -0.0006(6) 0.0012(6)
C15 0.0162(9) 0.0270(10) 0.0261(10) -0.0027(7) -0.0007(7) 0.0053(8)
C16 0.0172(9) 0.0296(10) 0.0334(11) 0.0003(8) 0.0029(8) 0.0043(9)
C17 0.0226(10) 0.0357(11) 0.0410(12) -0.0047(9) 0.0020(8) 0.0129(10)
C18 0.0220(9) 0.0243(9) 0.0168(9) -0.0031(7) 0.0018(7) 0.0027(8)
C19 0.0262(10) 0.0259(10) 0.0238(10) -0.0007(8) 0.0015(8) 0.0040(8)
C20 0.0211(10) 0.0394(12) 0.0341(12) -0.0002(8) -0.0043(8) 0.0106(10)
C21 0.0276(11) 0.0470(13) 0.0328(12) -0.0103(10) -0.0081(9) 0.0000(10)
C22 0.0334(11) 0.0378(12) 0.0352(12) -0.0057(9) -0.0035(9) -0.0114(10)
C23 0.0233(10) 0.0324(11) 0.0285(11) 0.0012(8) -0.0007(8) -0.0047(9)

loop_
_atom_type_symbol
_atom_type_description
_atom_type_scat_dispersion_real
_atom_type_scat_dispersion_imag
_atom_type_scat_source
C C 0.0033 0.0016 'International Tables Vol C Tables 4.2.6.8 and 6.1.1.4'
H H 0.0000 0.0000 'International Tables Vol C Tables 4.2.6.8 and 6.1.1.4'
N N 0.0061 0.0033 'International Tables Vol C Tables 4.2.6.8 and 6.1.1.4'
Si Si 0.0817 0.0704 'International Tables Vol C Tables 4.2.6.8 and 6.1.1.4'

loop_
_geom_angle_atom_site_label_1
_geom_angle_atom_site_label_2
_geom_angle_atom_site_label_3
_geom_angle_site_symmetry_1
_geom_angle_site_symmetry_3
_geom_angle
_geom_angle_publ_flag
C1 Si1 C18 . . 117.89(8) ?
C1 Si1 C7 . . 115.86(8) ?
C18 Si1 C7 . . 112.52(9) ?
C1 Si1 N1 . . 75.14(8) ?
C18 Si1 N1 . . 81.91(8) ?
C7 Si1 N1 . . 75.47(8) ?
C1 Si1 H1 . . 101.4(7) ?
C18 Si1 H1 . . 104.2(7) ?
C7 Si1 H1 . . 102.1(7) ?
N1 Si1 H1 . . 173.9(7) ?
C6 C1 C2 . . 118.03(16) ?
C6 C1 Si1 . . 119.71(14) ?
C2 C1 Si1 . . 122.24(14) ?
C3 C2 C1 . . 120.09(17) ?
C3 C2 C13 . . 121.27(17) ?
C1 C2 C13 . . 118.63(15) ?
C4 C3 C2 . . 120.99(18) ?
C4 C3 H2 . . 119.5 ?
C2 C3 H2 . . 119.5 ?
C3 C4 C5 . . 119.69(18) ?
C3 C4 H3 . . 120.2 ?
C5 C4 H3 . . 120.2 ?
C4 C5 C6 . . 119.64(18) ?
C4 C5 H4 . . 120.2 ?
C6 C5 H4 . . 120.2 ?
C5 C6 C1 . . 121.51(18) ?
C5 C6 H5 . . 119.2 ?
C1 C6 H5 . . 119.2 ?
C8 C7 C12 . . 117.67(17) ?
C8 C7 Si1 . . 123.33(14) ?
C12 C7 Si1 . . 118.98(14) ?
C9 C8 C7 . . 120.56(17) ?
C9 C8 C14 . . 119.41(17) ?
C7 C8 C14 . . 120.01(15) ?
C10 C9 C8 . . 120.55(19) ?
C10 C9 H6 . . 119.7 ?
C8 C9 H6 . . 119.7 ?
C9 C10 C11 . . 119.83(18) ?
C9 C10 H7 . . 120.1 ?
C11 C10 H7 . . 120.1 ?
C10 C11 C12 . . 119.74(18) ?
C10 C11 H8 . . 120.1 ?
C12 C11 H8 . . 120.1 ?
C11 C12 C7 . . 121.62(19) ?
C11 C12 H9 . . 119.2 ?
C7 C12 H9 . . 119.2 ?
N1 C13 C2 . . 110.32(14) ?
N1 C13 H10 . . 109.6 ?
C2 C13 H10 . . 109.6 ?
N1 C13 H11 . . 109.6 ?
C2 C13 H11 . . 109.6 ?
H10 C13 H11 . . 108.1 ?
N1 C14 C8 . . 111.83(14) ?
N1 C14 H12 . . 109.2 ?
C8 C14 H12 . . 109.2 ?
N1 C14 H13 . . 109.2 ?
C8 C14 H13 . . 109.2 ?
H12 C14 H13 . . 107.9 ?
C14 N1 C13 . . 113.33(14) ?
C14 N1 C15 . . 111.02(14) ?
C13 N1 C15 . . 113.88(14) ?
C14 N1 Si1 . . 98.76(11) ?
C13 N1 Si1 . . 95.92(11) ?
C15 N1 Si1 . . 122.57(10) ?
N1 C15 C16 . . 112.71(15) ?
N1 C15 C17 . . 113.89(14) ?
C16 C15 C17 . . 109.11(16) ?
N1 C15 H14 . . 106.9 ?
C16 C15 H14 . . 106.9 ?
C17 C15 H14 . . 106.9 ?
C15 C16 H15 . . 109.5 ?
C15 C16 H16 . . 109.5 ?
H15 C16 H16 . . 109.5 ?
C15 C16 H17 . . 109.5 ?
H15 C16 H17 . . 109.5 ?
H16 C16 H17 . . 109.5 ?
C15 C17 H18 . . 109.5 ?
C15 C17 H19 . . 109.5 ?
H18 C17 H19 . . 109.5 ?
C15 C17 H20 . . 109.5 ?
H18 C17 H20 . . 109.5 ?
H19 C17 H20 . . 109.5 ?
C23 C18 C19 . . 117.03(16) ?
C23 C18 Si1 . . 120.26(14) ?
C19 C18 Si1 . . 122.68(14) ?
C20 C19 C18 . . 121.52(18) ?
C20 C19 H21 . . 119.2 ?
C18 C19 H21 . . 119.2 ?
C21 C20 C19 . . 120.14(18) ?
C21 C20 H22 . . 119.9 ?
C19 C20 H22 . . 119.9 ?
C22 C21 C20 . . 119.69(18) ?
C22 C21 H23 . . 120.2 ?
C20 C21 H23 . . 120.2 ?
C21 C22 C23 . . 119.9(2) ?
C21 C22 H24 . . 120.1 ?
C23 C22 H24 . . 120.1 ?
C22 C23 C18 . . 121.72(18) ?
C22 C23 H25 . . 119.1 ?
C18 C23 H25 . . 119.1 ?

loop_
_geom_bond_atom_site_label_1
_geom_bond_atom_site_label_2
_geom_bond_site_symmetry_2
_geom_bond_distance
_geom_bond_publ_flag
Si1 C1 . 1.876(2) ?
Si1 C18 . 1.876(2) ?
Si1 C7 . 1.880(2) ?
Si1 H1 . 1.438(18) ?
C1 C6 . 1.396(3) ?
C1 C2 . 1.405(3) ?
C2 C3 . 1.385(3) ?
C2 C13 . 1.512(3) ?
C3 C4 . 1.384(3) ?
C3 H2 . 0.9500 ?
C4 C5 . 1.384(3) ?
C4 H3 . 0.9500 ?
C5 C6 . 1.388(3) ?
C5 H4 . 0.9500 ?
C6 H5 . 0.9500 ?
C7 C8 . 1.400(3) ?
C7 C12 . 1.403(3) ?
C8 C9 . 1.396(3) ?
C8 C14 . 1.506(3) ?
C9 C10 . 1.384(3) ?
C9 H6 . 0.9500 ?
C10 C11 . 1.385(3) ?
C10 H7 . 0.9500 ?
C11 C12 . 1.388(3) ?
C11 H8 . 0.9500 ?
C12 H9 . 0.9500 ?
C13 N1 . 1.469(2) ?
C13 H10 . 0.9900 ?
C13 H11 . 0.9900 ?
C14 N1 . 1.462(2) ?
C14 H12 . 0.9900 ?
C14 H13 . 0.9900 ?
N1 C15 . 1.491(2) ?
C15 C16 . 1.520(3) ?
C15 C17 . 1.528(3) ?
C15 H14 . 1.0000 ?
C16 H15 . 0.9800 ?
C16 H16 . 0.9800 ?
C16 H17 . 0.9800 ?
C17 H18 . 0.9800 ?
C17 H19 . 0.9800 ?
C17 H20 . 0.9800 ?
C18 C23 . 1.394(3) ?
C18 C19 . 1.396(3) ?
C19 C20 . 1.391(3) ?
C19 H21 . 0.9500 ?
C20 C21 . 1.380(3) ?
C20 H22 . 0.9500 ?
C21 C22 . 1.380(3) ?
C21 H23 . 0.9500 ?
C22 C23 . 1.393(3) ?
C22 H24 . 0.9500 ?
C23 H25 . 0.9500 ?

loop_
_geom_contact_atom_site_label_1
_geom_contact_atom_site_label_2
_geom_contact_distance
_geom_contact_site_symmetry_1
_geom_contact_publ_flag
Si1 N1 2.6294(18) . ?

loop_
_geom_torsion_atom_site_label_1
_geom_torsion_atom_site_label_2
_geom_torsion_atom_site_label_3
_geom_torsion_atom_site_label_4
_geom_torsion_site_symmetry_1
_geom_torsion_site_symmetry_2
_geom_torsion_site_symmetry_3
_geom_torsion_site_symmetry_4
_geom_torsion
_geom_torsion_publ_flag
C18 Si1 C1 C6 . . . . 90.22(15) ?
C7 Si1 C1 C6 . . . . -132.20(14) ?
N1 Si1 C1 C6 . . . . 162.45(15) ?
C18 Si1 C1 C2 . . . . -91.80(15) ?
C7 Si1 C1 C2 . . . . 45.78(17) ?
N1 Si1 C1 C2 . . . . -19.57(13) ?
C6 C1 C2 C3 . . . . -0.2(2) ?
Si1 C1 C2 C3 . . . . -178.19(13) ?
C6 C1 C2 C13 . . . . 179.50(15) ?
Si1 C1 C2 C13 . . . . 1.5(2) ?
C1 C2 C3 C4 . . . . -1.6(3) ?
C13 C2 C3 C4 . . . . 178.74(16) ?
C2 C3 C4 C5 . . . . 1.4(3) ?
C3 C4 C5 C6 . . . . 0.5(3) ?
C4 C5 C6 C1 . . . . -2.4(3) ?
C2 C1 C6 C5 . . . . 2.2(3) ?
Si1 C1 C6 C5 . . . . -179.79(13) ?
C1 Si1 C7 C8 . . . . -79.90(16) ?
C18 Si1 C7 C8 . . . . 59.91(17) ?
N1 Si1 C7 C8 . . . . -14.73(13) ?
C1 Si1 C7 C12 . . . . 101.44(15) ?
C18 Si1 C7 C12 . . . . -118.76(14) ?
N1 Si1 C7 C12 . . . . 166.60(15) ?
C12 C7 C8 C9 . . . . 0.7(2) ?
Si1 C7 C8 C9 . . . . -177.93(13) ?
C12 C7 C8 C14 . . . . 178.98(16) ?
Si1 C7 C8 C14 . . . . 0.3(2) ?
C7 C8 C9 C10 . . . . 0.6(3) ?
C14 C8 C9 C10 . . . . -177.69(17) ?
C8 C9 C10 C11 . . . . -1.7(3) ?
C9 C10 C11 C12 . . . . 1.4(3) ?
C10 C11 C12 C7 . . . . -0.1(3) ?
C8 C7 C12 C11 . . . . -1.0(3) ?
Si1 C7 C12 C11 . . . . 177.76(14) ?
C3 C2 C13 N1 . . . . -145.26(16) ?
C1 C2 C13 N1 . . . . 35.1(2) ?
C9 C8 C14 N1 . . . . -153.86(16) ?
C7 C8 C14 N1 . . . . 27.9(2) ?
C8 C14 N1 C13 . . . . 68.82(19) ?
C8 C14 N1 C15 . . . . -161.54(14) ?
C8 C14 N1 Si1 . . . . -31.55(15) ?
C2 C13 N1 C14 . . . . -142.27(15) ?
C2 C13 N1 C15 . . . . 89.55(17) ?
C2 C13 N1 Si1 . . . . -40.07(14) ?
C1 Si1 N1 C14 . . . . 148.32(11) ?
C18 Si1 N1 C14 . . . . -89.90(12) ?
C7 Si1 N1 C14 . . . . 25.98(11) ?
C1 Si1 N1 C13 . . . . 33.57(10) ?
C18 Si1 N1 C13 . . . . 155.34(11) ?
C7 Si1 N1 C13 . . . . -88.77(11) ?
C1 Si1 N1 C15 . . . . -89.73(13) ?
C18 Si1 N1 C15 . . . . 32.04(13) ?
C7 Si1 N1 C15 . . . . 147.92(14) ?
C14 N1 C15 C16 . . . . -178.81(15) ?
C13 N1 C15 C16 . . . . -49.5(2) ?
Si1 N1 C15 C16 . . . . 65.15(18) ?
C14 N1 C15 C17 . . . . -53.8(2) ?
C13 N1 C15 C17 . . . . 75.5(2) ?
Si1 N1 C15 C17 . . . . -169.85(12) ?
C1 Si1 C18 C23 . . . . 158.83(14) ?
C7 Si1 C18 C23 . . . . 19.91(17) ?
N1 Si1 C18 C23 . . . . 90.44(15) ?
C1 Si1 C18 C19 . . . . -23.30(18) ?
C7 Si1 C18 C19 . . . . -162.22(14) ?
N1 Si1 C18 C19 . . . . -91.69(15) ?
C23 C18 C19 C20 . . . . -0.6(3) ?
Si1 C18 C19 C20 . . . . -178.53(14) ?
C18 C19 C20 C21 . . . . 0.4(3) ?
C19 C20 C21 C22 . . . . -0.1(3) ?
C20 C21 C22 C23 . . . . -0.1(3) ?
C21 C22 C23 C18 . . . . 0.0(3) ?
C19 C18 C23 C22 . . . . 0.4(3) ?
Si1 C18 C23 C22 . . . . 178.38(15) ?

loop_
_cod_related_entry_id
_cod_related_entry_database
_cod_related_entry_code
1 ChemSpider 24743999
